data_2217598
loop_
_publ_author_name
'Irena Byli\'nska'
'Artur Sikorski'
'Wies\/law Wiczk'

_publ_section_title
;
 4-(9-Anthryl)-2-methylbutyn-2-ol
;
_journal_coeditor_code NG2418
_journal_issue 2
_journal_name_full 'Acta Crystallographica Section E'
_journal_page_first o484
_journal_page_last o485
_journal_paper_doi 10.1107/S1600536808001542
_journal_volume 64
_journal_year 2008
_chemical_formula_iupac 'C19 H16 O'
_chemical_formula_moiety 'C19 H16 O'
_chemical_formula_sum 'C19 H16 O'
_chemical_formula_weight 260.32
_chemical_name_systematic
;
4-(9-Anthryl)-2-methylbutyn-2-ol
;
_space_group_IT_number 2
_symmetry_cell_setting triclinic
_symmetry_space_group_name_Hall '-P 1'
_symmetry_space_group_name_H-M 'P -1'
_atom_sites_solution_hydrogens geom
_atom_sites_solution_primary direct
_atom_sites_solution_secondary difmap
_cell_angle_alpha 75.70(3)
_cell_angle_beta 72.18(3)
_cell_angle_gamma 68.84(3)
_cell_formula_units_Z 4
_cell_length_a 9.995(2)
_cell_length_b 12.738(3)
_cell_length_c 12.905(3)
_cell_measurement_reflns_used 50
_cell_measurement_temperature 298(2)
_cell_measurement_theta_max 25.00
_cell_measurement_theta_min 2.22
_cell_volume 1441.4(7)
_computing_cell_refinement 'KM-4 Software (Oxford Diffraction, 1995-2003)'
_computing_data_collection 'KM-4 Software (Oxford Diffraction, 1995-2003)'
_computing_data_reduction 'KM-4 Software (Oxford Diffraction, 1995-2003)'
_computing_molecular_graphics 'ORTEPII (Johnson, 1976)'
_computing_publication_material 'SHELXL97 (Sheldrick, 2008) and PLATON (Spek, 2003)'
_computing_structure_refinement 'SHELXL97 (Sheldrick, 2008)'
_computing_structure_solution 'SHELXS97 (Sheldrick, 2008)'
_diffrn_ambient_temperature 298(2)
_diffrn_measured_fraction_theta_full 0.987
_diffrn_measured_fraction_theta_max 0.987
_diffrn_measurement_device_type 'Kuma KM4'
_diffrn_measurement_method \q/2\q
_diffrn_radiation_monochromator graphite
_diffrn_radiation_source 'fine-focus sealed tube'
_diffrn_radiation_type MoK\a
_diffrn_radiation_wavelength 0.71073
_diffrn_reflns_av_R_equivalents 0.0188
_diffrn_reflns_av_sigmaI/netI 0.0599
_diffrn_reflns_limit_h_max 11
_diffrn_reflns_limit_h_min -11
_diffrn_reflns_limit_k_max 14
_diffrn_reflns_limit_k_min -14
_diffrn_reflns_limit_l_max 15
_diffrn_reflns_limit_l_min 0
_diffrn_reflns_number 5258
_diffrn_reflns_theta_full 25.00
_diffrn_reflns_theta_max 25.00
_diffrn_reflns_theta_min 2.22
_diffrn_standards_decay_% 1.08
_diffrn_standards_interval_count 200
_diffrn_standards_number 3
_exptl_absorpt_coefficient_mu 0.072
_exptl_absorpt_correction_type none
_exptl_crystal_colour white
_exptl_crystal_density_diffrn 1.200
_exptl_crystal_density_method 'not measured'
_exptl_crystal_description block
_exptl_crystal_F_000 552
_exptl_crystal_size_max 0.60
_exptl_crystal_size_mid 0.20
_exptl_crystal_size_min 0.10
_refine_diff_density_max 0.253
_refine_diff_density_min -0.337
_refine_ls_extinction_coef 0.036(4)
_refine_ls_extinction_expression Fc^*^=kFc[1+0.001xFc^2^\l^3^/sin(2\q)]^-1/4^
_refine_ls_extinction_method SHELXL
_refine_ls_goodness_of_fit_ref 0.984
_refine_ls_hydrogen_treatment constr
_refine_ls_matrix_type full
_refine_ls_number_parameters 366
_refine_ls_number_reflns 5011
_refine_ls_number_restraints 0
_refine_ls_restrained_S_all 0.984
_refine_ls_R_factor_all 0.1371
_refine_ls_R_factor_gt 0.0512
_refine_ls_shift/su_max 0.000
_refine_ls_shift/su_mean 0.000
_refine_ls_structure_factor_coef Fsqd
_refine_ls_weighting_details 'calc w=1/[\s^2^(Fo^2^)+(0.0961P)^2^+0.1391P] where P=(Fo^2^+2Fc^2^)/3'
_refine_ls_weighting_scheme calc
_refine_ls_wR_factor_gt 0.1310
_refine_ls_wR_factor_ref 0.1699
_reflns_number_gt 2370
_reflns_number_total 5011
_reflns_threshold_expression I>2sigma(I)
_cod_data_source_file ng2418.cif
_cod_data_source_block I
_cod_database_code 2217598
_cod_database_fobs_code 2217598

loop_
_symmetry_equiv_pos_as_xyz
'x, y, z'
'-x, -y, -z'

loop_
_atom_site_type_symbol
_atom_site_label
_atom_site_fract_x
_atom_site_fract_y
_atom_site_fract_z
_atom_site_U_iso_or_equiv
_atom_site_adp_type
_atom_site_calc_flag
_atom_site_refinement_flags
_atom_site_occupancy
C C1 0.6439(3) 0.6352(3) 0.2744(3) 0.0703(8) Uani d . 1
H H1 0.6036 0.6730 0.3353 0.084 Uiso calc R 1
C C2 0.7751(4) 0.6414(3) 0.2076(3) 0.0873(10) Uani d . 1
H H2 0.8236 0.6839 0.2227 0.105 Uiso calc R 1
C C3 0.8389(4) 0.5848(3) 0.1160(3) 0.0878(11) Uani d . 1
H H3 0.9293 0.5897 0.0705 0.105 Uiso calc R 1
C C4 0.7694(3) 0.5232(3) 0.0939(3) 0.0767(9) Uani d . 1
H H4 0.8133 0.4850 0.0333 0.092 Uiso calc R 1
C C5 0.5568(3) 0.4561(2) 0.1365(2) 0.0635(8) Uani d . 1
H H5 0.6000 0.4182 0.0757 0.076 Uiso calc R 1
C C6 0.3395(4) 0.3939(3) 0.1734(3) 0.0737(9) Uani d . 1
H H6 0.3822 0.3552 0.1130 0.088 Uiso calc R 1
C C7 0.2042(4) 0.3938(3) 0.2325(3) 0.0816(10) Uani d . 1
H H7 0.1533 0.3565 0.2125 0.098 Uiso calc R 1
C C8 0.1392(4) 0.4496(3) 0.3240(3) 0.0763(9) Uani d . 1
H H8 0.0442 0.4507 0.3643 0.092 Uiso calc R 1
C C9 0.2129(3) 0.5021(2) 0.3547(2) 0.0626(8) Uani d . 1
H H9 0.1693 0.5364 0.4178 0.075 Uiso calc R 1
C C10 0.4290(3) 0.5670(2) 0.3197(2) 0.0519(7) Uani d . 1
C C11 0.5670(3) 0.5725(2) 0.2536(2) 0.0549(7) Uani d . 1
C C12 0.6313(3) 0.5154(2) 0.1606(2) 0.0571(7) Uani d . 1
C C13 0.3538(3) 0.5062(2) 0.2937(2) 0.0497(6) Uani d . 1
C C14 0.4198(3) 0.4511(2) 0.1999(2) 0.0565(7) Uani d . 1
C C15 0.3608(3) 0.6290(2) 0.4102(2) 0.0528(7) Uani d . 1
C C16 0.3033(3) 0.6851(2) 0.4820(2) 0.0508(7) Uani d . 1
C C17 0.2380(3) 0.7569(2) 0.5676(2) 0.0473(6) Uani d . 1
O O18 0.1648(2) 0.86882(14) 0.52019(15) 0.0609(5) Uani d . 1
H H18 0.1476 0.9139 0.5618 0.091 Uiso calc R 1
C C19 0.1281(3) 0.7122(3) 0.6591(2) 0.0733(9) Uani d . 1
H H19A 0.0470 0.7163 0.6316 0.110 Uiso calc R 1
H H19B 0.0921 0.7572 0.7173 0.110 Uiso calc R 1
H H19C 0.1748 0.6344 0.6869 0.110 Uiso calc R 1
C C20 0.3575(3) 0.7670(3) 0.6081(3) 0.0732(9) Uani d . 1
H H20A 0.4249 0.7962 0.5474 0.110 Uiso calc R 1
H H20B 0.4098 0.6932 0.6413 0.110 Uiso calc R 1
H H20C 0.3145 0.8178 0.6618 0.110 Uiso calc R 1
C C21 0.8461(3) 0.1228(3) 0.0840(3) 0.0745(9) Uani d . 1
H H21 0.8929 0.0796 0.1399 0.089 Uiso calc R 1
C C22 0.9110(4) 0.1911(3) 0.0040(3) 0.0928(11) Uani d . 1
H H22 1.0007 0.1960 0.0063 0.111 Uiso calc R 1
C C23 0.8464(4) 0.2547(3) -0.0822(3) 0.0838(10) Uani d . 1
H H23 0.8933 0.3008 -0.1378 0.101 Uiso calc R 1
C C24 0.7175(4) 0.2495(2) -0.0849(2) 0.0675(8) Uani d . 1
H H24 0.6750 0.2926 -0.1429 0.081 Uiso calc R 1
C C25 0.5086(3) 0.1752(2) -0.0037(2) 0.0576(7) Uani d . 1
H H25 0.4649 0.2187 -0.0610 0.069 Uiso calc R 1
C C26 0.2985(3) 0.1032(3) 0.0763(3) 0.0709(9) Uani d . 1
H H26 0.2533 0.1480 0.0201 0.085 Uiso calc R 1
C C27 0.2306(4) 0.0359(3) 0.1544(3) 0.0865(10) Uani d . 1
H H27 0.1392 0.0347 0.1520 0.104 Uiso calc R 1
C C28 0.2958(4) -0.0326(3) 0.2399(3) 0.0811(10) Uani d . 1
H H28 0.2477 -0.0790 0.2940 0.097 Uiso calc R 1
C C29 0.4271(3) -0.0314(3) 0.2436(2) 0.0646(8) Uani d . 1
H H29 0.4701 -0.0785 0.3000 0.078 Uiso calc R 1
C C30 0.6386(3) 0.0447(2) 0.1664(2) 0.0496(6) Uani d . 1
C C31 0.7097(3) 0.1152(2) 0.0851(2) 0.0527(7) Uani d . 1
C C32 0.6432(3) 0.1807(2) -0.0028(2) 0.0533(7) Uani d . 1
C C33 0.5030(3) 0.0397(2) 0.1639(2) 0.0509(7) Uani d . 1
C C34 0.4362(3) 0.1077(2) 0.0770(2) 0.0547(7) Uani d . 1
C C35 0.7051(3) -0.0211(2) 0.2548(2) 0.0573(7) Uani d . 1
C C36 0.7636(3) -0.0706(2) 0.3274(2) 0.0573(7) Uani d . 1
C C37 0.8328(3) -0.1305(2) 0.4196(2) 0.0559(7) Uani d . 1
O O38 0.9388(2) -0.07847(15) 0.41664(16) 0.0645(6) Uani d . 1
H H38 0.9901 -0.1179 0.4596 0.097 Uiso calc R 1
C C39 0.9208(4) -0.2512(2) 0.4034(3) 0.0831(11) Uani d . 1
H H39A 0.9937 -0.2516 0.3347 0.125 Uiso calc R 1
H H39B 0.8560 -0.2911 0.4026 0.125 Uiso calc R 1
H H39C 0.9690 -0.2881 0.4626 0.125 Uiso calc R 1
C C40 0.7207(4) -0.1233(3) 0.5257(3) 0.0870(11) Uani d . 1
H H40A 0.6651 -0.0449 0.5313 0.130 Uiso calc R 1
H H40B 0.7689 -0.1558 0.5853 0.130 Uiso calc R 1
H H40C 0.6552 -0.1644 0.5293 0.130 Uiso calc R 1

loop_
_atom_site_aniso_label
_atom_site_aniso_U_11
_atom_site_aniso_U_22
_atom_site_aniso_U_33
_atom_site_aniso_U_12
_atom_site_aniso_U_13
_atom_site_aniso_U_23
C1 0.059(2) 0.082(2) 0.072(2) -0.0160(16) -0.0187(16) -0.0192(17)
C2 0.063(2) 0.114(3) 0.092(3) -0.034(2) -0.019(2) -0.021(2)
C3 0.052(2) 0.127(3) 0.080(2) -0.026(2) -0.0044(18) -0.023(2)
C4 0.0560(19) 0.102(3) 0.0614(19) -0.0108(17) -0.0111(15) -0.0175(17)
C5 0.066(2) 0.0655(18) 0.0487(16) -0.0035(15) -0.0127(14) -0.0175(14)
C6 0.091(3) 0.069(2) 0.0673(19) -0.0273(18) -0.0207(19) -0.0149(16)
C7 0.098(3) 0.081(2) 0.082(2) -0.050(2) -0.015(2) -0.0135(19)
C8 0.082(2) 0.074(2) 0.075(2) -0.0402(18) -0.0072(18) -0.0058(18)
C9 0.070(2) 0.0516(17) 0.0559(17) -0.0165(14) -0.0066(15) -0.0040(13)
C10 0.0499(16) 0.0473(14) 0.0472(15) -0.0010(12) -0.0148(12) -0.0046(12)
C11 0.0484(17) 0.0554(16) 0.0547(16) -0.0031(13) -0.0208(13) -0.0065(13)
C12 0.0517(17) 0.0650(17) 0.0479(15) -0.0064(13) -0.0155(13) -0.0103(13)
C13 0.0552(16) 0.0411(13) 0.0448(14) -0.0081(12) -0.0141(12) 0.0000(12)
C14 0.0618(18) 0.0518(16) 0.0489(16) -0.0089(14) -0.0169(14) -0.0038(13)
C15 0.0551(16) 0.0451(15) 0.0520(16) -0.0062(12) -0.0163(13) -0.0066(14)
C16 0.0510(16) 0.0478(15) 0.0505(15) -0.0094(12) -0.0146(13) -0.0081(14)
C17 0.0502(15) 0.0398(14) 0.0510(15) -0.0076(11) -0.0191(12) -0.0064(12)
O18 0.0694(13) 0.0396(10) 0.0797(13) -0.0064(8) -0.0369(10) -0.0116(9)
C19 0.078(2) 0.079(2) 0.0551(17) -0.0200(17) -0.0087(16) -0.0109(16)
C20 0.071(2) 0.0691(19) 0.091(2) -0.0075(15) -0.0479(18) -0.0183(17)
C21 0.065(2) 0.085(2) 0.077(2) -0.0254(17) -0.0344(17) 0.0080(18)
C22 0.071(2) 0.111(3) 0.101(3) -0.044(2) -0.033(2) 0.015(2)
C23 0.080(2) 0.090(2) 0.078(2) -0.038(2) -0.0195(19) 0.0091(19)
C24 0.076(2) 0.0655(19) 0.0596(18) -0.0212(16) -0.0258(16) 0.0034(15)
C25 0.0621(19) 0.0519(16) 0.0553(16) -0.0027(14) -0.0327(14) -0.0013(13)
C26 0.0574(19) 0.076(2) 0.084(2) -0.0115(16) -0.0340(17) -0.0128(17)
C27 0.0499(19) 0.112(3) 0.100(3) -0.0241(19) -0.0234(18) -0.015(2)
C28 0.066(2) 0.105(3) 0.077(2) -0.041(2) -0.0083(18) -0.0102(19)
C29 0.070(2) 0.0683(19) 0.0545(17) -0.0186(15) -0.0169(15) -0.0090(14)
C30 0.0517(16) 0.0496(15) 0.0488(15) -0.0073(12) -0.0228(12) -0.0087(12)
C31 0.0480(16) 0.0565(16) 0.0526(15) -0.0089(13) -0.0198(13) -0.0078(13)
C32 0.0556(17) 0.0497(15) 0.0510(15) -0.0077(13) -0.0223(13) -0.0028(13)
C33 0.0509(16) 0.0525(15) 0.0464(15) -0.0076(12) -0.0162(13) -0.0096(12)
C34 0.0497(16) 0.0564(16) 0.0592(16) -0.0061(13) -0.0226(13) -0.0148(14)
C35 0.0625(18) 0.0565(16) 0.0545(16) -0.0120(13) -0.0278(14) -0.0033(13)
C36 0.0665(18) 0.0537(16) 0.0572(16) -0.0168(13) -0.0281(14) -0.0043(13)
C37 0.0611(18) 0.0561(17) 0.0563(16) -0.0114(13) -0.0347(14) -0.0032(13)
O38 0.0616(12) 0.0555(11) 0.0874(14) -0.0091(9) -0.0470(11) -0.0072(10)
C39 0.121(3) 0.0475(17) 0.088(2) -0.0088(17) -0.059(2) -0.0052(16)
C40 0.089(2) 0.103(3) 0.061(2) -0.026(2) -0.0264(18) 0.0053(18)

loop_
_atom_type_symbol
_atom_type_description
_atom_type_scat_dispersion_real
_atom_type_scat_dispersion_imag
_atom_type_scat_source
C C 0.0033 0.0016 'International Tables Vol C Tables 4.2.6.8 and 6.1.1.4'
H H 0.0000 0.0000 'International Tables Vol C Tables 4.2.6.8 and 6.1.1.4'
O O 0.0106 0.0060 'International Tables Vol C Tables 4.2.6.8 and 6.1.1.4'

loop_
_geom_angle_atom_site_label_1
_geom_angle_atom_site_label_2
_geom_angle_atom_site_label_3
_geom_angle
_geom_angle_publ_flag
C2 C1 C11 121.2(3) no
C2 C1 H1 119.4 no
C11 C1 H1 119.4 no
C1 C2 C3 120.7(3) no
C1 C2 H2 119.7 no
C3 C2 H2 119.7 no
C4 C3 C2 119.9(3) no
C4 C3 H3 120.0 no
C2 C3 H3 120.0 no
C3 C4 C12 121.4(3) no
C3 C4 H4 119.3 no
C12 C4 H4 119.3 no
C12 C5 C14 121.9(3) no
C12 C5 H5 119.1 no
C14 C5 H5 119.1 no
C7 C6 C14 121.9(3) no
C7 C6 H6 119.1 no
C14 C6 H6 119.1 no
C6 C7 C8 119.9(3) no
C6 C7 H7 120.0 no
C8 C7 H7 120.0 no
C9 C8 C7 120.5(3) no
C9 C8 H8 119.7 no
C7 C8 H8 119.7 no
C8 C9 C13 121.4(3) no
C8 C9 H9 119.3 no
C13 C9 H9 119.3 no
C11 C10 C13 120.4(2) no
C11 C10 C15 119.5(3) no
C13 C10 C15 120.0(2) no
C10 C11 C1 122.4(3) no
C10 C11 C12 119.4(3) no
C1 C11 C12 118.2(3) no
C5 C12 C4 121.9(3) no
C5 C12 C11 119.5(3) no
C4 C12 C11 118.7(3) no
C9 C13 C10 122.5(3) no
C9 C13 C14 118.4(3) no
C10 C13 C14 119.0(3) no
C5 C14 C13 119.8(3) no
C5 C14 C6 122.4(3) no
C13 C14 C6 117.8(3) no
C16 C15 C10 176.9(3) no
C15 C16 C17 177.3(3) no
O18 C17 C16 108.37(19) no
O18 C17 C20 106.5(2) no
C16 C17 C20 109.6(2) no
O18 C17 C19 109.2(2) no
C16 C17 C19 110.9(2) no
C20 C17 C19 112.1(2) no
C17 O18 H18 109.5 no
C17 C19 H19A 109.5 no
C17 C19 H19B 109.5 no
H19A C19 H19B 109.5 no
C17 C19 H19C 109.5 no
H19A C19 H19C 109.5 no
H19B C19 H19C 109.5 no
C17 C20 H20A 109.5 no
C17 C20 H20B 109.5 no
H20A C20 H20B 109.5 no
C17 C20 H20C 109.5 no
H20A C20 H20C 109.5 no
H20B C20 H20C 109.5 no
C22 C21 C31 121.3(3) no
C22 C21 H21 119.4 no
C31 C21 H21 119.4 no
C21 C22 C23 121.0(3) no
C21 C22 H22 119.5 no
C23 C22 H22 119.5 no
C24 C23 C22 119.7(3) no
C24 C23 H23 120.1 no
C22 C23 H23 120.1 no
C23 C24 C32 122.0(3) no
C23 C24 H24 119.0 no
C32 C24 H24 119.0 no
C32 C25 C34 122.5(2) no
C32 C25 H25 118.8 no
C34 C25 H25 118.8 no
C27 C26 C34 121.5(3) no
C27 C26 H26 119.2 no
C34 C26 H26 119.2 no
C26 C27 C28 120.6(3) no
C26 C27 H27 119.7 no
C28 C27 H27 119.7 no
C29 C28 C27 119.9(3) no
C29 C28 H28 120.0 no
C27 C28 H28 120.0 no
C28 C29 C33 121.9(3) no
C28 C29 H29 119.1 no
C33 C29 H29 119.1 no
C33 C30 C31 121.1(2) no
C33 C30 C35 119.7(3) no
C31 C30 C35 119.2(2) no
C30 C31 C21 123.2(2) no
C30 C31 C32 119.1(2) no
C21 C31 C32 117.7(3) no
C25 C32 C24 122.7(2) no
C25 C32 C31 119.0(3) no
C24 C32 C31 118.3(3) no
C30 C33 C29 123.4(2) no
C30 C33 C34 119.1(2) no
C29 C33 C34 117.5(3) no
C25 C34 C26 122.3(3) no
C25 C34 C33 119.2(2) no
C26 C34 C33 118.6(3) no
C36 C35 C30 176.2(3) no
C35 C36 C37 178.5(3) no
O38 C37 C36 107.7(2) no
O38 C37 C40 110.3(2) no
C36 C37 C40 110.7(2) no
O38 C37 C39 105.0(2) no
C36 C37 C39 110.5(2) no
C40 C37 C39 112.4(3) no
C37 O38 H38 109.5 no
C37 C39 H39A 109.5 no
C37 C39 H39B 109.5 no
H39A C39 H39B 109.5 no
C37 C39 H39C 109.5 no
H39A C39 H39C 109.5 no
H39B C39 H39C 109.5 no
C37 C40 H40A 109.5 no
C37 C40 H40B 109.5 no
H40A C40 H40B 109.5 no
C37 C40 H40C 109.5 no
H40A C40 H40C 109.5 no
H40B C40 H40C 109.5 no

loop_
_geom_bond_atom_site_label_1
_geom_bond_atom_site_label_2
_geom_bond_distance
_geom_bond_publ_flag
C1 C2 1.348(4) no
C1 C11 1.407(4) no
C1 H1 0.9300 no
C2 C3 1.397(5) no
C2 H2 0.9300 no
C3 C4 1.343(5) no
C3 H3 0.9300 no
C4 C12 1.409(4) no
C4 H4 0.9300 no
C5 C12 1.373(4) no
C5 C14 1.378(4) no
C5 H5 0.9300 no
C6 C7 1.334(5) no
C6 C14 1.417(4) no
C6 H6 0.9300 no
C7 C8 1.391(5) no
C7 H7 0.9300 no
C8 C9 1.346(4) no
C8 H8 0.9300 no
C9 C13 1.400(4) no
C9 H9 0.9300 no
C10 C11 1.398(4) no
C10 C13 1.407(4) no
C10 C15 1.426(4) no
C11 C12 1.416(4) no
C13 C14 1.411(4) no
C15 C16 1.185(4) no
C16 C17 1.453(4) no
C17 O18 1.425(3) no
C17 C20 1.498(4) no
C17 C19 1.500(4) no
O18 H18 0.8200 no
C19 H19A 0.9600 no
C19 H19B 0.9600 no
C19 H19C 0.9600 no
C20 H20A 0.9600 no
C20 H20B 0.9600 no
C20 H20C 0.9600 no
C21 C22 1.341(4) no
C21 C31 1.397(4) no
C21 H21 0.9300 no
C22 C23 1.388(4) no
C22 H22 0.9300 no
C23 C24 1.325(4) no
C23 H23 0.9300 no
C24 C32 1.404(4) no
C24 H24 0.9300 no
C25 C32 1.375(4) no
C25 C34 1.375(4) no
C25 H25 0.9300 no
C26 C27 1.336(5) no
C26 C34 1.401(4) no
C26 H26 0.9300 no
C27 C28 1.399(5) no
C27 H27 0.9300 no
C28 C29 1.333(4) no
C28 H28 0.9300 no
C29 C33 1.419(4) no
C29 H29 0.9300 no
C30 C33 1.390(4) no
C30 C31 1.397(4) no
C30 C35 1.427(3) no
C31 C32 1.421(3) no
C33 C34 1.420(3) no
C35 C36 1.180(3) no
C36 C37 1.466(3) no
C37 O38 1.426(3) no
C37 C40 1.479(4) no
C37 C39 1.500(4) no
O38 H38 0.8200 no
C39 H39A 0.9600 no
C39 H39B 0.9600 no
C39 H39C 0.9600 no
C40 H40A 0.9600 no
C40 H40B 0.9600 no
C40 H40C 0.9600 no

loop_
_geom_hbond_atom_site_label_D
_geom_hbond_atom_site_label_H
_geom_hbond_atom_site_label_A
_geom_hbond_site_symmetry_D
_geom_hbond_site_symmetry_H
_geom_hbond_site_symmetry_A
_geom_hbond_distance_DH
_geom_hbond_distance_HA
_geom_hbond_distance_DA
_geom_hbond_angle_DHA
_geom_hbond_publ_flag
O18 H18 O38 1_555 1_555 2_666 0.82 2.01 2.726(3) 145 y
O38 H38 O18 1_555 1_555 1_645 0.82 2.06 2.766(3) 145 y

loop_
_geom_torsion_atom_site_label_1
_geom_torsion_atom_site_label_2
_geom_torsion_atom_site_label_3
_geom_torsion_atom_site_label_4
_geom_torsion
_geom_torsion_publ_flag
C11 C1 C2 C3 -0.5(5) no
C1 C2 C3 C4 0.0(6) no
C2 C3 C4 C12 0.8(5) no
C14 C6 C7 C8 -1.0(5) no
C6 C7 C8 C9 -1.2(5) no
C7 C8 C9 C13 2.5(5) no
C13 C10 C11 C1 177.9(2) no
C15 C10 C11 C1 1.6(4) no
C13 C10 C11 C12 -0.6(4) no
C15 C10 C11 C12 -176.9(2) no
C2 C1 C11 C10 -178.2(3) no
C2 C1 C11 C12 0.3(4) no
C14 C5 C12 C4 -178.1(3) no
C14 C5 C12 C11 0.6(4) no
C3 C4 C12 C5 177.6(3) no
C3 C4 C12 C11 -1.0(4) no
C10 C11 C12 C5 0.3(4) no
C1 C11 C12 C5 -178.2(3) no
C10 C11 C12 C4 179.0(2) no
C1 C11 C12 C4 0.5(4) no
C8 C9 C13 C10 175.6(3) no
C8 C9 C13 C14 -1.7(4) no
C11 C10 C13 C9 -177.3(2) no
C15 C10 C13 C9 -1.0(4) no
C11 C10 C13 C14 0.0(3) no
C15 C10 C13 C14 176.3(2) no
C12 C5 C14 C13 -1.2(4) no
C12 C5 C14 C6 177.5(3) no
C9 C13 C14 C5 178.3(2) no
C10 C13 C14 C5 0.9(3) no
C9 C13 C14 C6 -0.4(3) no
C10 C13 C14 C6 -177.8(2) no
C7 C6 C14 C5 -177.0(3) no
C7 C6 C14 C13 1.7(4) no
C31 C21 C22 C23 -1.6(6) no
C21 C22 C23 C24 1.1(6) no
C22 C23 C24 C32 -0.2(5) no
C34 C26 C27 C28 -0.1(5) no
C26 C27 C28 C29 -0.2(6) no
C27 C28 C29 C33 1.2(5) no
C33 C30 C31 C21 -179.8(3) no
C35 C30 C31 C21 1.7(4) no
C33 C30 C31 C32 -1.5(4) no
C35 C30 C31 C32 -179.9(2) no
C22 C21 C31 C30 179.6(3) no
C22 C21 C31 C32 1.3(5) no
C34 C25 C32 C24 -179.9(3) no
C34 C25 C32 C31 -0.6(4) no
C23 C24 C32 C25 179.3(3) no
C23 C24 C32 C31 -0.1(5) no
C30 C31 C32 C25 1.8(4) no
C21 C31 C32 C25 -179.8(3) no
C30 C31 C32 C24 -178.9(2) no
C21 C31 C32 C24 -0.4(4) no
C31 C30 C33 C29 179.2(3) no
C35 C30 C33 C29 -2.4(4) no
C31 C30 C33 C34 0.0(4) no
C35 C30 C33 C34 178.4(2) no
C28 C29 C33 C30 178.8(3) no
C28 C29 C33 C34 -2.0(4) no
C32 C25 C34 C26 179.4(3) no
C32 C25 C34 C33 -0.9(4) no
C27 C26 C34 C25 179.0(3) no
C27 C26 C34 C33 -0.7(4) no
C30 C33 C34 C25 1.2(4) no
C29 C33 C34 C25 -178.0(3) no
C30 C33 C34 C26 -179.1(3) no
C29 C33 C34 C26 1.7(4) no

loop_
_cod_related_entry_id
_cod_related_entry_database
_cod_related_entry_code
1 ChemSpider 24739637
